data_7036911
loop_
_publ_author_name
'Zheng, Junhao'
'Lin, Yue-Jian'
'Wang, Huadong'

_publ_section_title
;
 Synthesis of 2-(lutidinyl)organoboranes and their reactivities against
 dihydrogen and pinacol borane.
;
_journal_issue 14
_journal_name_full 'Dalton transactions (Cambridge, England : 2003)'
_journal_page_first 6088
_journal_page_last 6093
_journal_paper_doi 10.1039/c5dt03815d
_journal_volume 45
_journal_year 2016
_chemical_formula_sum 'C25 H14 B F18 N'
_chemical_formula_weight 681.18
_chemical_name_systematic
; 
 ? 
;
_space_group_crystal_system monoclinic
_space_group_IT_number 14
_space_group_name_Hall '-P 2yn'
_space_group_name_H-M_alt 'P 1 21/n 1'
_symmetry_space_group_name_Hall '-P 2yn'
_symmetry_space_group_name_H-M 'P 1 21/n 1'
_atom_sites_solution_hydrogens mixed
_audit_creation_method SHELXL-2013
_audit_update_record
;
2015-09-22 deposited with the CCDC.
2015-10-16 downloaded from the CCDC.
;
_cell_angle_alpha 90
_cell_angle_beta 91.085(2)
_cell_angle_gamma 90
_cell_formula_units_Z 4
_cell_length_a 8.7459(12)
_cell_length_b 15.848(2)
_cell_length_c 19.209(3)
_cell_measurement_reflns_used 6028
_cell_measurement_temperature 173(2)
_cell_measurement_theta_max 27.37
_cell_measurement_theta_min 2.48
_cell_volume 2662.0(6)
_computing_cell_refinement 'Bruker SAINT'
_computing_data_collection 'Bruker APEX2'
_computing_data_reduction 'Bruker SAINT'
_computing_molecular_graphics 'Bruker SHELXTL'
_computing_publication_material 'Bruker SHELXTL'
_computing_structure_refinement 'SHELXL-2013 (Sheldrick, 2013)'
_computing_structure_solution 'SHELXS-97 (Sheldrick, 2008)'
_diffrn_ambient_temperature 173(2)
_diffrn_measured_fraction_theta_full 0.994
_diffrn_measured_fraction_theta_max 0.993
_diffrn_measurement_device_type 'Bruker APEX-II CCD'
_diffrn_measurement_method '\f and \w scans'
_diffrn_radiation_type MoK\a
_diffrn_radiation_wavelength 0.71073
_diffrn_reflns_av_R_equivalents 0.0259
_diffrn_reflns_av_unetI/netI 0.0310
_diffrn_reflns_Laue_measured_fraction_full 0.994
_diffrn_reflns_Laue_measured_fraction_max 0.993
_diffrn_reflns_limit_h_max 11
_diffrn_reflns_limit_h_min -11
_diffrn_reflns_limit_k_max 14
_diffrn_reflns_limit_k_min -20
_diffrn_reflns_limit_l_max 24
_diffrn_reflns_limit_l_min -22
_diffrn_reflns_number 18864
_diffrn_reflns_point_group_measured_fraction_full 0.994
_diffrn_reflns_point_group_measured_fraction_max 0.993
_diffrn_reflns_theta_full 25.242
_diffrn_reflns_theta_max 27.478
_diffrn_reflns_theta_min 1.666
_exptl_absorpt_coefficient_mu 0.188
_exptl_absorpt_correction_T_max 0.746
_exptl_absorpt_correction_T_min 0.688
_exptl_absorpt_correction_type multi-scan
_exptl_absorpt_process_details sadabs
_exptl_crystal_colour colourless
_exptl_crystal_density_diffrn 1.700
_exptl_crystal_description block
_exptl_crystal_F_000 1352
_exptl_crystal_size_max 0.420
_exptl_crystal_size_mid 0.350
_exptl_crystal_size_min 0.300
_refine_diff_density_max 0.333
_refine_diff_density_min -0.274
_refine_diff_density_rms 0.054
_refine_ls_extinction_method none
_refine_ls_goodness_of_fit_ref 1.047
_refine_ls_hydrogen_treatment mixed
_refine_ls_matrix_type full
_refine_ls_number_parameters 468
_refine_ls_number_reflns 6067
_refine_ls_number_restraints 89
_refine_ls_restrained_S_all 1.064
_refine_ls_R_factor_all 0.0588
_refine_ls_R_factor_gt 0.0418
_refine_ls_shift/su_max 0.004
_refine_ls_shift/su_mean 0.000
_refine_ls_structure_factor_coef Fsqd
_refine_ls_weighting_details
; 
 w=1/[\s^2^(Fo^2^)+(0.0608P)^2^+1.1036P] 
 where P=(Fo^2^+2Fc^2^)/3 
;
_refine_ls_weighting_scheme calc
_refine_ls_wR_factor_gt 0.1139
_refine_ls_wR_factor_ref 0.1260
_reflns_Friedel_coverage 0.000
_reflns_number_gt 4662
_reflns_number_total 6067
_reflns_threshold_expression 'I > 2\s(I)'
_cod_data_source_file c5dt03815d2.cif
_cod_data_source_block mo_50515b
_cod_depositor_comments 'Adding full bibliography for 7036908--7036914.cif.'
_cod_original_cell_volume 2662.1(6)
_cod_database_code 7036911
_shelx_space_group_comment
; 
The symmetry employed for this shelxl refinement is uniquely defined 
by the following loop, which should always be used as a source of 
symmetry information in preference to the above space-group names. 
They are only intended as comments. 
;
_shelx_estimated_absorpt_t_min 0.925
_shelx_estimated_absorpt_t_max 0.946
_shelxl_version_number 2013-2

loop_
_space_group_symop_operation_xyz
'x, y, z'
'-x+1/2, y+1/2, -z+1/2'
'-x, -y, -z'
'x-1/2, -y-1/2, z-1/2'

loop_
_atom_site_label
_atom_site_type_symbol
_atom_site_fract_x
_atom_site_fract_y
_atom_site_fract_z
_atom_site_U_iso_or_equiv
_atom_site_adp_type
_atom_site_occupancy
_atom_site_site_symmetry_order
_atom_site_calc_flag
_atom_site_refinement_flags_posn
_atom_site_refinement_flags_adp
_atom_site_refinement_flags_occupancy
_atom_site_disorder_assembly
_atom_site_disorder_group
N1 N 0.06585(15) 0.40554(9) 0.19569(7) 0.0223(3) Uani 1 1 d . . . . .
B1 B 0.0997(2) 0.49969(11) 0.22458(9) 0.0213(4) Uani 1 1 d . . . . .
H1 H -0.013(2) 0.5288(11) 0.2215(9) 0.017(4) Uiso 1 1 d . . . . .
F1 F 0.08949(13) 0.67589(6) 0.24467(5) 0.0350(3) Uani 1 1 d . . . . .
F2 F -0.11993(12) 0.63856(8) 0.29336(6) 0.0400(3) Uani 1 1 d . . . . .
F3 F 0.03205(14) 0.72619(7) 0.34363(6) 0.0425(3) Uani 1 1 d . . . . .
F7 F 0.31190(16) 0.34776(8) 0.26934(7) 0.0521(3) Uani 1 1 d . . . . .
F8 F 0.3450(2) 0.31688(9) 0.37604(8) 0.0773(6) Uani 1 1 d . . . . .
F9 F 0.1230(2) 0.30634(8) 0.32869(8) 0.0651(4) Uani 1 1 d . . . . .
F10 F -0.12063(12) 0.62321(8) 0.13179(6) 0.0413(3) Uani 1 1 d . . . . .
F11 F -0.08912(13) 0.58874(9) 0.02564(6) 0.0451(3) Uani 1 1 d . . . . .
F12 F -0.10794(12) 0.49262(7) 0.10227(6) 0.0366(3) Uani 1 1 d . . . . .
F4 F 0.1800(6) 0.4944(4) 0.5694(2) 0.081(2) Uani 0.602(14) 1 d D U P A 1
F5 F 0.3914(5) 0.5373(5) 0.5436(2) 0.0705(14) Uani 0.602(14) 1 d D U P A 1
F6 F 0.2147(16) 0.6258(3) 0.5499(3) 0.112(4) Uani 0.602(14) 1 d D U P A 1
F13 F 0.421(2) 0.6153(10) -0.0672(5) 0.158(6) Uani 0.477(12) 1 d . U P B 1
F14 F 0.3847(9) 0.7350(6) -0.0269(6) 0.120(4) Uani 0.477(12) 1 d . U P B 1
F15 F 0.5778(6) 0.6735(9) -0.0015(4) 0.099(4) Uani 0.477(12) 1 d D U P B 1
F13' F 0.3656(6) 0.6500(7) -0.0692(3) 0.092(3) Uani 0.523(12) 1 d D U P B 2
F14' F 0.488(2) 0.7291(6) -0.0033(3) 0.159(6) Uani 0.523(12) 1 d D U P B 2
F15' F 0.5686(8) 0.6086(9) -0.0232(4) 0.117(3) Uani 0.523(12) 1 d D U P B 2
F4' F 0.2215(17) 0.4860(4) 0.5688(4) 0.105(4) Uani 0.398(14) 1 d D U P A 2
F5' F 0.3578(13) 0.5910(12) 0.5426(4) 0.109(5) Uani 0.398(14) 1 d D U P A 2
F6' F 0.1206(9) 0.5994(7) 0.5555(3) 0.072(2) Uani 0.398(14) 1 d D U P A 2
F16 F 0.40790(15) 0.60795(11) 0.28392(7) 0.0601(4) Uani 1 1 d . . . . .
F17 F 0.46245(15) 0.48127(11) 0.25565(8) 0.0633(4) Uani 1 1 d . . . . .
F18 F 0.60278(13) 0.58269(12) 0.22192(7) 0.0666(5) Uani 1 1 d . . . . .
C1 C -0.06564(19) 0.36518(11) 0.21108(9) 0.0271(4) Uani 1 1 d . . . . .
C2 C -0.1070(2) 0.29231(12) 0.17545(10) 0.0322(4) Uani 1 1 d . . . . .
H2 H -0.1990 0.2644 0.1873 0.039 Uiso 1 1 calc R U . . .
C3 C -0.0185(2) 0.25908(12) 0.12330(9) 0.0318(4) Uani 1 1 d . . . . .
C4 C 0.1185(2) 0.29975(11) 0.11054(9) 0.0306(4) Uani 1 1 d . . . . .
H4 H 0.1856 0.2782 0.0765 0.037 Uiso 1 1 calc R U . . .
C5 C 0.15688(19) 0.37095(11) 0.14701(9) 0.0262(3) Uani 1 1 d . . . . .
H5 H 0.2518 0.3974 0.1378 0.031 Uiso 1 1 calc R U . . .
C6 C -0.1689(2) 0.40080(13) 0.26515(11) 0.0402(5) Uani 1 1 d . . . . .
H6A H -0.1091 0.4136 0.3075 0.060 Uiso 1 1 calc R U . . .
H6B H -0.2484 0.3595 0.2759 0.060 Uiso 1 1 calc R U . . .
H6C H -0.2168 0.4526 0.2474 0.060 Uiso 1 1 calc R U . . .
C7 C -0.0682(3) 0.18294(14) 0.08210(12) 0.0469(5) Uani 1 1 d . . . . .
H7A H -0.1663 0.1625 0.0993 0.070 Uiso 1 1 calc R U . . .
H7B H 0.0089 0.1384 0.0872 0.070 Uiso 1 1 calc R U . . .
H7C H -0.0797 0.1982 0.0328 0.070 Uiso 1 1 calc R U . . .
C8 C 0.14686(17) 0.50601(10) 0.30823(8) 0.0223(3) Uani 1 1 d . . . . .
C9 C 0.10946(18) 0.58261(11) 0.34258(8) 0.0242(3) Uani 1 1 d . . . . .
C10 C 0.1381(2) 0.59701(12) 0.41281(9) 0.0289(4) Uani 1 1 d . . . . .
H10 H 0.1116 0.6496 0.4329 0.035 Uiso 1 1 calc R U . . .
C11 C 0.2051(2) 0.53517(12) 0.45345(9) 0.0322(4) Uani 1 1 d . . . . .
C12 C 0.2399(2) 0.45859(12) 0.42397(9) 0.0336(4) Uani 1 1 d . . . . .
H12 H 0.2838 0.4152 0.4520 0.040 Uiso 1 1 calc R U . . .
C13 C 0.2115(2) 0.44413(11) 0.35327(9) 0.0283(4) Uani 1 1 d . . . . .
C14 C 0.0293(2) 0.65472(11) 0.30531(9) 0.0293(4) Uani 1 1 d . . . . .
C15 C 0.2388(3) 0.55093(15) 0.52917(10) 0.0462(5) Uani 1 1 d D . . . .
C16 C 0.2487(3) 0.35468(13) 0.33103(11) 0.0433(5) Uani 1 1 d . . . . .
C17 C 0.20230(18) 0.54892(10) 0.16482(8) 0.0216(3) Uani 1 1 d . . . . .
C18 C 0.12579(19) 0.57320(11) 0.10178(8) 0.0248(3) Uani 1 1 d . . . . .
C19 C 0.2018(2) 0.60729(12) 0.04551(9) 0.0321(4) Uani 1 1 d . . . . .
H19 H 0.1463 0.6215 0.0041 0.038 Uiso 1 1 calc R U . . .
C20 C 0.3574(2) 0.62055(13) 0.04954(10) 0.0356(4) Uani 1 1 d . . . . .
C21 C 0.4359(2) 0.60389(12) 0.11070(10) 0.0316(4) Uani 1 1 d . . . . .
H21 H 0.5422 0.6158 0.1146 0.038 Uiso 1 1 calc R U . . .
C22 C 0.35939(19) 0.56953(11) 0.16679(9) 0.0259(3) Uani 1 1 d . . . . .
C23 C -0.0468(2) 0.56889(12) 0.09148(9) 0.0305(4) Uani 1 1 d . . . . .
C24 C 0.4396(3) 0.6562(2) -0.01166(13) 0.0591(7) Uani 1 1 d D . . . .
C25 C 0.4571(2) 0.55950(15) 0.23160(11) 0.0414(5) Uani 1 1 d . . . . .

loop_
_atom_site_aniso_label
_atom_site_aniso_U_11
_atom_site_aniso_U_22
_atom_site_aniso_U_33
_atom_site_aniso_U_23
_atom_site_aniso_U_13
_atom_site_aniso_U_12
N1 0.0239(6) 0.0224(7) 0.0208(6) 0.0001(5) 0.0013(5) -0.0002(5)
B1 0.0221(8) 0.0208(9) 0.0210(8) -0.0011(7) 0.0014(6) -0.0004(7)
F1 0.0512(7) 0.0240(5) 0.0299(5) 0.0029(4) 0.0030(5) 0.0038(5)
F2 0.0295(5) 0.0426(7) 0.0478(7) -0.0039(5) -0.0039(5) 0.0112(5)
F3 0.0624(8) 0.0273(6) 0.0378(6) -0.0107(5) -0.0048(5) 0.0134(5)
F7 0.0672(8) 0.0447(7) 0.0439(7) -0.0128(6) -0.0091(6) 0.0289(6)
F8 0.1272(15) 0.0486(9) 0.0545(9) -0.0081(7) -0.0431(9) 0.0473(9)
F9 0.0990(12) 0.0280(7) 0.0681(10) 0.0028(6) -0.0072(8) -0.0110(7)
F10 0.0297(6) 0.0496(7) 0.0445(7) 0.0007(5) -0.0002(5) 0.0104(5)
F11 0.0346(6) 0.0691(9) 0.0313(6) 0.0181(6) -0.0091(5) -0.0030(6)
F12 0.0292(5) 0.0450(7) 0.0354(6) 0.0060(5) -0.0065(4) -0.0115(5)
F4 0.073(2) 0.147(5) 0.0232(17) 0.011(2) 0.0073(14) -0.056(3)
F5 0.0572(17) 0.120(4) 0.0334(14) -0.009(2) -0.0174(12) -0.011(2)
F6 0.224(10) 0.065(3) 0.043(2) -0.0295(19) -0.059(4) 0.062(5)
F13 0.239(13) 0.182(10) 0.057(5) -0.035(5) 0.083(7) -0.102(9)
F14 0.085(4) 0.132(7) 0.147(8) 0.110(7) 0.056(4) 0.023(4)
F15 0.035(2) 0.170(9) 0.093(5) 0.078(6) 0.007(2) -0.027(3)
F13' 0.056(2) 0.184(9) 0.035(3) 0.052(4) -0.0095(19) -0.051(3)
F14' 0.278(14) 0.116(7) 0.084(4) -0.001(4) 0.060(8) -0.138(8)
F15' 0.078(4) 0.189(8) 0.086(4) 0.062(5) 0.057(3) 0.032(4)
F4' 0.231(10) 0.049(4) 0.033(3) 0.007(2) -0.027(5) 0.050(5)
F5' 0.085(6) 0.201(14) 0.042(3) -0.041(6) 0.009(3) -0.084(8)
F6' 0.078(4) 0.111(5) 0.0259(19) -0.024(2) -0.002(2) 0.030(3)
F16 0.0464(7) 0.0982(12) 0.0355(7) -0.0178(7) -0.0017(5) -0.0258(7)
F17 0.0416(7) 0.0861(11) 0.0619(9) 0.0370(8) -0.0019(6) 0.0145(7)
F18 0.0226(6) 0.1270(14) 0.0500(8) 0.0183(8) -0.0061(5) -0.0178(7)
C1 0.0273(8) 0.0270(9) 0.0270(8) 0.0037(7) 0.0016(6) -0.0015(7)
C2 0.0309(9) 0.0284(9) 0.0372(10) 0.0028(8) -0.0022(7) -0.0071(7)
C3 0.0397(10) 0.0245(9) 0.0309(9) -0.0007(7) -0.0089(7) -0.0020(7)
C4 0.0391(10) 0.0269(9) 0.0259(8) -0.0026(7) 0.0015(7) 0.0042(7)
C5 0.0264(8) 0.0252(9) 0.0270(8) -0.0009(7) 0.0032(6) 0.0010(7)
C6 0.0350(10) 0.0391(11) 0.0473(12) -0.0033(9) 0.0179(9) -0.0076(8)
C7 0.0568(13) 0.0365(11) 0.0469(12) -0.0123(9) -0.0134(10) -0.0070(10)
C8 0.0211(7) 0.0234(8) 0.0225(7) -0.0001(6) 0.0014(6) -0.0008(6)
C9 0.0234(8) 0.0248(8) 0.0244(8) 0.0000(6) 0.0021(6) 0.0001(6)
C10 0.0312(9) 0.0298(9) 0.0259(8) -0.0050(7) 0.0030(7) 0.0012(7)
C11 0.0370(9) 0.0373(10) 0.0223(8) -0.0008(7) -0.0003(7) -0.0013(8)
C12 0.0413(10) 0.0323(10) 0.0271(9) 0.0046(7) -0.0038(7) 0.0031(8)
C13 0.0327(9) 0.0261(9) 0.0260(8) 0.0006(7) -0.0016(7) 0.0034(7)
C14 0.0342(9) 0.0259(9) 0.0278(9) -0.0051(7) 0.0012(7) 0.0057(7)
C15 0.0602(14) 0.0516(14) 0.0267(10) -0.0026(9) -0.0024(9) 0.0006(11)
C16 0.0643(14) 0.0300(11) 0.0350(10) 0.0016(8) -0.0119(9) 0.0147(10)
C17 0.0237(7) 0.0195(8) 0.0218(7) -0.0019(6) 0.0016(6) 0.0002(6)
C18 0.0251(8) 0.0255(8) 0.0238(8) 0.0007(6) 0.0010(6) -0.0019(6)
C19 0.0334(9) 0.0375(10) 0.0252(8) 0.0056(7) -0.0006(7) -0.0043(8)
C20 0.0330(9) 0.0436(11) 0.0303(9) 0.0071(8) 0.0069(7) -0.0085(8)
C21 0.0250(8) 0.0352(10) 0.0348(9) 0.0013(8) 0.0037(7) -0.0047(7)
C22 0.0237(8) 0.0270(9) 0.0272(8) -0.0016(7) 0.0012(6) -0.0006(6)
C23 0.0276(8) 0.0388(10) 0.0251(8) 0.0049(7) -0.0020(7) -0.0020(7)
C24 0.0422(12) 0.092(2) 0.0432(13) 0.0215(13) 0.0068(10) -0.0182(13)
C25 0.0219(8) 0.0649(14) 0.0373(10) 0.0076(10) -0.0010(7) -0.0049(9)

loop_
_atom_type_symbol
_atom_type_description
_atom_type_scat_dispersion_real
_atom_type_scat_dispersion_imag
_atom_type_scat_source
C C 0.0033 0.0016 'International Tables Vol C Tables 4.2.6.8 and 6.1.1.4'
H H 0.0000 0.0000 'International Tables Vol C Tables 4.2.6.8 and 6.1.1.4'
B B 0.0013 0.0007 'International Tables Vol C Tables 4.2.6.8 and 6.1.1.4'
N N 0.0061 0.0033 'International Tables Vol C Tables 4.2.6.8 and 6.1.1.4'
F F 0.0171 0.0103 'International Tables Vol C Tables 4.2.6.8 and 6.1.1.4'

loop_
_geom_angle_atom_site_label_1
_geom_angle_atom_site_label_2
_geom_angle_atom_site_label_3
_geom_angle
C1 N1 C5 118.18(15)
C1 N1 B1 120.78(13)
C5 N1 B1 120.26(13)
N1 B1 C8 115.44(13)
N1 B1 C17 107.06(12)
C8 B1 C17 120.90(13)
N1 B1 H1 102.3(9)
C8 B1 H1 103.7(9)
C17 B1 H1 105.2(9)
N1 C1 C2 120.03(16)
N1 C1 C6 119.92(16)
C2 C1 C6 120.03(16)
C3 C2 C1 122.05(16)
C3 C2 H2 119.0
C1 C2 H2 119.0
C2 C3 C4 116.68(16)
C2 C3 C7 121.83(18)
C4 C3 C7 121.50(18)
C5 C4 C3 119.84(17)
C5 C4 H4 120.1
C3 C4 H4 120.1
N1 C5 C4 123.09(16)
N1 C5 H5 118.5
C4 C5 H5 118.5
C1 C6 H6A 109.5
C1 C6 H6B 109.5
H6A C6 H6B 109.5
C1 C6 H6C 109.5
H6A C6 H6C 109.5
H6B C6 H6C 109.5
C3 C7 H7A 109.5
C3 C7 H7B 109.5
H7A C7 H7B 109.5
C3 C7 H7C 109.5
H7A C7 H7C 109.5
H7B C7 H7C 109.5
C13 C8 C9 113.55(14)
C13 C8 B1 129.78(15)
C9 C8 B1 116.53(14)
C10 C9 C8 123.55(16)
C10 C9 C14 114.18(15)
C8 C9 C14 122.24(14)
C11 C10 C9 120.12(16)
C11 C10 H10 119.9
C9 C10 H10 119.9
C12 C11 C10 119.32(16)
C12 C11 C15 120.33(18)
C10 C11 C15 120.35(18)
C11 C12 C13 120.58(17)
C11 C12 H12 119.7
C13 C12 H12 119.7
C12 C13 C8 122.82(16)
C12 C13 C16 113.09(16)
C8 C13 C16 124.02(16)
F1 C14 F2 107.30(14)
F1 C14 F3 105.20(14)
F2 C14 F3 105.08(14)
F1 C14 C9 114.63(14)
F2 C14 C9 112.10(15)
F3 C14 C9 111.84(14)
F5' C15 F4' 113.1(7)
F6 C15 F4 112.9(5)
F6 C15 F5 104.5(4)
F4 C15 F5 99.6(3)
F5' C15 F6' 105.5(6)
F4' C15 F6' 97.4(5)
F5' C15 C11 115.8(4)
F6 C15 C11 115.4(2)
F4' C15 C11 114.6(4)
F4 C15 C11 112.9(3)
F5 C15 C11 110.0(3)
F6' C15 C11 108.1(3)
F7 C16 F8 105.89(18)
F7 C16 F9 106.20(18)
F8 C16 F9 105.78(18)
F7 C16 C13 115.18(17)
F8 C16 C13 111.87(17)
F9 C16 C13 111.28(18)
C22 C17 C18 113.65(14)
C22 C17 B1 128.83(14)
C18 C17 B1 117.51(13)
C19 C18 C17 122.85(15)
C19 C18 C23 113.87(15)
C17 C18 C23 123.19(14)
C20 C19 C18 120.14(17)
C20 C19 H19 119.9
C18 C19 H19 119.9
C21 C20 C19 119.71(16)
C21 C20 C24 120.19(18)
C19 C20 C24 120.06(18)
C20 C21 C22 119.82(16)
C20 C21 H21 120.1
C22 C21 H21 120.1
C21 C22 C17 123.53(16)
C21 C22 C25 114.11(15)
C17 C22 C25 122.31(15)
F10 C23 F12 107.10(14)
F10 C23 F11 105.48(15)
F12 C23 F11 104.63(14)
F10 C23 C18 112.70(15)
F12 C23 C18 114.75(15)
F11 C23 C18 111.45(14)
F15 C24 F13 111.0(6)
F14' C24 F13' 110.4(6)
F15 C24 F14 99.6(5)
F13 C24 F14 104.4(7)
F14' C24 F15' 104.7(6)
F13' C24 F15' 102.9(5)
F14' C24 C20 114.6(4)
F15 C24 C20 115.8(3)
F13 C24 C20 114.4(5)
F13' C24 C20 114.1(3)
F14 C24 C20 109.9(3)
F15' C24 C20 109.0(3)
F17 C25 F16 106.53(17)
F17 C25 F18 106.09(17)
F16 C25 F18 105.40(18)
F17 C25 C22 113.81(18)
F16 C25 C22 111.97(17)
F18 C25 C22 112.45(16)

loop_
_geom_bond_atom_site_label_1
_geom_bond_atom_site_label_2
_geom_bond_distance
N1 C1 1.353(2)
N1 C5 1.355(2)
N1 B1 1.617(2)
B1 C8 1.655(2)
B1 C17 1.665(2)
B1 H1 1.085(17)
F1 C14 1.331(2)
F2 C14 1.345(2)
F3 C14 1.351(2)
F7 C16 1.322(3)
F8 C16 1.337(2)
F9 C16 1.340(3)
F10 C23 1.333(2)
F11 C23 1.348(2)
F12 C23 1.339(2)
F4 C15 1.296(5)
F5 C15 1.375(5)
F6 C15 1.270(4)
F13 C24 1.256(9)
F14 C24 1.368(7)
F15 C24 1.251(5)
F13' C24 1.273(5)
F14' C24 1.240(6)
F15' C24 1.378(6)
F4' C15 1.290(7)
F5' C15 1.242(6)
F6' C15 1.391(6)
F16 C25 1.342(3)
F17 C25 1.324(3)
F18 C25 1.343(2)
C1 C2 1.387(3)
C1 C6 1.500(2)
C2 C3 1.382(3)
C2 H2 0.9500
C3 C4 1.387(3)
C3 C7 1.503(3)
C4 C5 1.367(2)
C4 H4 0.9500
C5 H5 0.9500
C6 H6A 0.9800
C6 H6B 0.9800
C6 H6C 0.9800
C7 H7A 0.9800
C7 H7B 0.9800
C7 H7C 0.9800
C8 C13 1.418(2)
C8 C9 1.423(2)
C9 C10 1.386(2)
C9 C14 1.514(2)
C10 C11 1.377(3)
C10 H10 0.9500
C11 C12 1.376(3)
C11 C15 1.500(3)
C12 C13 1.395(2)
C12 H12 0.9500
C13 C16 1.518(3)
C17 C22 1.412(2)
C17 C18 1.425(2)
C18 C19 1.389(2)
C18 C23 1.520(2)
C19 C20 1.378(3)
C19 H19 0.9500
C20 C21 1.375(3)
C20 C24 1.500(3)
C21 C22 1.390(2)
C21 H21 0.9500
C22 C25 1.505(3)

loop_
_geom_torsion_atom_site_label_1
_geom_torsion_atom_site_label_2
_geom_torsion_atom_site_label_3
_geom_torsion_atom_site_label_4
_geom_torsion
C1 N1 B1 C8 74.59(19)
C5 N1 B1 C8 -115.77(16)
C1 N1 B1 C17 -147.60(14)
C5 N1 B1 C17 22.04(19)
C5 N1 C1 C2 -2.5(2)
B1 N1 C1 C2 167.34(15)
C5 N1 C1 C6 179.38(17)
B1 N1 C1 C6 -10.8(2)
N1 C1 C2 C3 -0.7(3)
C6 C1 C2 C3 177.37(18)
C1 C2 C3 C4 3.2(3)
C1 C2 C3 C7 -176.46(18)
C2 C3 C4 C5 -2.5(3)
C7 C3 C4 C5 177.18(18)
C1 N1 C5 C4 3.3(2)
B1 N1 C5 C4 -166.63(16)
C3 C4 C5 N1 -0.7(3)
N1 B1 C8 C13 23.7(2)
C17 B1 C8 C13 -107.9(2)
N1 B1 C8 C9 -151.83(14)
C17 B1 C8 C9 76.60(19)
C13 C8 C9 C10 2.2(2)
B1 C8 C9 C10 178.47(15)
C13 C8 C9 C14 -175.65(15)
B1 C8 C9 C14 0.6(2)
C8 C9 C10 C11 -0.6(3)
C14 C9 C10 C11 177.44(16)
C9 C10 C11 C12 -1.4(3)
C9 C10 C11 C15 178.95(18)
C10 C11 C12 C13 1.6(3)
C15 C11 C12 C13 -178.78(18)
C11 C12 C13 C8 0.2(3)
C11 C12 C13 C16 -176.70(18)
C9 C8 C13 C12 -2.0(2)
B1 C8 C13 C12 -177.67(17)
C9 C8 C13 C16 174.57(18)
B1 C8 C13 C16 -1.1(3)
C10 C9 C14 F1 133.65(16)
C8 C9 C14 F1 -48.3(2)
C10 C9 C14 F2 -103.72(17)
C8 C9 C14 F2 74.34(19)
C10 C9 C14 F3 14.0(2)
C8 C9 C14 F3 -167.93(15)
C12 C11 C15 F5' 99.3(12)
C10 C11 C15 F5' -81.1(12)
C12 C11 C15 F6 174.1(8)
C10 C11 C15 F6 -6.2(8)
C12 C11 C15 F4' -35.2(7)
C10 C11 C15 F4' 144.4(7)
C12 C11 C15 F4 -53.9(4)
C10 C11 C15 F4 125.7(4)
C12 C11 C15 F5 56.3(4)
C10 C11 C15 F5 -124.1(4)
C12 C11 C15 F6' -142.6(5)
C10 C11 C15 F6' 37.0(6)
C12 C13 C16 F7 -141.31(18)
C8 C13 C16 F7 41.8(3)
C12 C13 C16 F8 -20.3(3)
C8 C13 C16 F8 162.76(19)
C12 C13 C16 F9 97.8(2)
C8 C13 C16 F9 -79.2(2)
N1 B1 C17 C22 -106.40(18)
C8 B1 C17 C22 28.6(2)
N1 B1 C17 C18 72.30(17)
C8 B1 C17 C18 -152.67(15)
C22 C17 C18 C19 5.2(2)
B1 C17 C18 C19 -173.69(16)
C22 C17 C18 C23 -171.19(16)
B1 C17 C18 C23 9.9(2)
C17 C18 C19 C20 -1.3(3)
C23 C18 C19 C20 175.41(18)
C18 C19 C20 C21 -3.3(3)
C18 C19 C20 C24 179.1(2)
C19 C20 C21 C22 3.5(3)
C24 C20 C21 C22 -178.9(2)
C20 C21 C22 C17 0.9(3)
C20 C21 C22 C25 -176.49(19)
C18 C17 C22 C21 -5.0(2)
B1 C17 C22 C21 173.71(17)
C18 C17 C22 C25 172.17(17)
B1 C17 C22 C25 -9.1(3)
C19 C18 C23 F10 -110.02(18)
C17 C18 C23 F10 66.7(2)
C19 C18 C23 F12 127.04(17)
C17 C18 C23 F12 -56.3(2)
C19 C18 C23 F11 8.4(2)
C17 C18 C23 F11 -174.95(16)
C21 C20 C24 F14' -67.3(11)
C19 C20 C24 F14' 110.3(11)
C21 C20 C24 F15 -4.0(9)
C19 C20 C24 F15 173.6(8)
C21 C20 C24 F13 127.0(11)
C19 C20 C24 F13 -55.4(11)
C21 C20 C24 F13' 164.0(6)
C19 C20 C24 F13' -18.3(7)
C21 C20 C24 F14 -115.9(7)
C19 C20 C24 F14 61.7(7)
C21 C20 C24 F15' 49.7(7)
C19 C20 C24 F15' -132.7(7)
C21 C22 C25 F17 -123.26(18)
C17 C22 C25 F17 59.3(2)
C21 C22 C25 F16 115.86(18)
C17 C22 C25 F16 -61.6(2)
C21 C22 C25 F18 -2.6(3)
C17 C22 C25 F18 179.96(18)
